data_1558191
loop_
_publ_author_name
'Bender, Desiree N.'
'Lough, Alan J.'
'Wylie, R. Stephen'
'Gossage, Robert A.'
'Foucher, Daniel A.'

_publ_section_title
;
 Preparation and DFT Studies of \k2C,N-Hypercoordinated Oxazoline
 Organotins: Monomer Constructs for Stable Polystannanes
;
_journal_issue 5
_journal_name_full Inorganics
_journal_page_first 35
_journal_paper_doi 10.3390/inorganics8050035
_journal_volume 8
_journal_year 2020
_chemical_absolute_configuration ad
_chemical_formula_moiety 'C30 H29 N O Sn'
_chemical_formula_sum 'C30 H29 N O Sn'
_chemical_formula_weight 538.23
_space_group_crystal_system orthorhombic
_space_group_IT_number 19
_space_group_name_Hall 'P 2ac 2ab'
_space_group_name_H-M_alt 'P 21 21 21'
_atom_sites_solution_hydrogens geom
_audit_creation_method SHELXL-2016/6
_cell_angle_alpha 90
_cell_angle_beta 90
_cell_angle_gamma 90
_cell_formula_units_Z 8
_cell_length_a 8.4502(2)
_cell_length_b 18.9557(5)
_cell_length_c 31.5231(9)
_cell_measurement_reflns_used 8132
_cell_measurement_temperature 150(2)
_cell_measurement_theta_max 27.14
_cell_measurement_theta_min 2.58
_cell_volume 5049.4(2)
_computing_cell_refinement APEX2
_computing_data_collection 'APEX2 (Bruker, 2014)'
_computing_data_reduction 'SAINT (Bruker, 2014)'
_computing_molecular_graphics 'PLATON (Spek, 2009)'
_computing_publication_material 'SHELXTL (Sheldrick, 2008)'
_computing_structure_refinement 'SHELXL-2016/6 (Sheldrick, 2016)'
_computing_structure_solution 'SHELXT (Sheldrick, 2015)'
_diffrn_ambient_temperature 150(2)
_diffrn_measured_fraction_theta_full 0.995
_diffrn_measured_fraction_theta_max 0.995
_diffrn_measurement_device_type 'Bruker Kappa APEX-DUO CCD'
_diffrn_measurement_method '\f and \w scans'
_diffrn_radiation_type MoK\a
_diffrn_radiation_wavelength 0.71073
_diffrn_reflns_av_R_equivalents 0.0346
_diffrn_reflns_av_unetI/netI 0.0541
_diffrn_reflns_Laue_measured_fraction_full 0.995
_diffrn_reflns_Laue_measured_fraction_max 0.995
_diffrn_reflns_limit_h_max 8
_diffrn_reflns_limit_h_min -10
_diffrn_reflns_limit_k_max 21
_diffrn_reflns_limit_k_min -24
_diffrn_reflns_limit_l_max 40
_diffrn_reflns_limit_l_min -40
_diffrn_reflns_number 27514
_diffrn_reflns_point_group_measured_fraction_full 0.997
_diffrn_reflns_point_group_measured_fraction_max 0.996
_diffrn_reflns_theta_full 25.242
_diffrn_reflns_theta_max 27.489
_diffrn_reflns_theta_min 1.680
_diffrn_source 'sealed tube with Bruker Triumph monochromator'
_exptl_absorpt_coefficient_mu 1.034
_exptl_absorpt_correction_T_max 0.7456
_exptl_absorpt_correction_T_min 0.6836
_exptl_absorpt_correction_type multi-scan
_exptl_absorpt_process_details 'SADABS (Bruker, 2014)'
_exptl_crystal_colour colourless
_exptl_crystal_density_diffrn 1.416
_exptl_crystal_description needle
_exptl_crystal_F_000 2192
_exptl_crystal_size_max 0.400
_exptl_crystal_size_mid 0.080
_exptl_crystal_size_min 0.080
_refine_diff_density_max 0.473
_refine_diff_density_min -0.414
_refine_diff_density_rms 0.070
_refine_ls_abs_structure_details
; 
 Flack x determined using 3793 quotients [(I+)-(I-)]/[(I+)+(I-)] 
 (Parsons, Flack and Wagner, Acta Cryst. B69 (2013) 249-259). 
;
_refine_ls_abs_structure_Flack 0.008(11)
_refine_ls_extinction_method none
_refine_ls_goodness_of_fit_ref 0.987
_refine_ls_hydrogen_treatment constr
_refine_ls_matrix_type full
_refine_ls_number_parameters 599
_refine_ls_number_reflns 11499
_refine_ls_number_restraints 0
_refine_ls_restrained_S_all 0.987
_refine_ls_R_factor_all 0.0449
_refine_ls_R_factor_gt 0.0316
_refine_ls_shift/su_max 0.001
_refine_ls_shift/su_mean 0.000
_refine_ls_structure_factor_coef Fsqd
_refine_ls_weighting_details 'w=1/[\s^2^(Fo^2^)+(0.0162P)^2^] where P=(Fo^2^+2Fc^2^)/3'
_refine_ls_weighting_scheme calc
_refine_ls_wR_factor_gt 0.0485
_refine_ls_wR_factor_ref 0.0517
_reflns_Friedel_coverage 0.798
_reflns_Friedel_fraction_full 1.000
_reflns_Friedel_fraction_max 0.997
_reflns_number_gt 9713
_reflns_number_total 11499
_reflns_threshold_expression 'I > 2\s(I)'
_cod_data_source_file d1887_a.cif
_cod_data_source_block d1887_a
_cod_database_code 1558191
_shelx_shelxl_version_number 2016/6
_shelx_space_group_comment
; 
The symmetry employed for this shelxl refinement is uniquely defined 
by the following loop, which should always be used as a source of 
symmetry information in preference to the above space-group names. 
They are only intended as comments. 
;
_shelx_estimated_absorpt_t_min 0.683
_shelx_estimated_absorpt_t_max 0.922

loop_
_space_group_symop_operation_xyz
'x, y, z'
'-x+1/2, -y, z+1/2'
'-x, y+1/2, -z+1/2'
'x+1/2, -y+1/2, -z'

loop_
_atom_site_label
_atom_site_type_symbol
_atom_site_fract_x
_atom_site_fract_y
_atom_site_fract_z
_atom_site_U_iso_or_equiv
_atom_site_adp_type
_atom_site_occupancy
_atom_site_site_symmetry_order
_atom_site_calc_flag
_atom_site_refinement_flags_posn
_atom_site_refinement_flags_adp
_atom_site_refinement_flags_occupancy
_atom_site_disorder_assembly
_atom_site_disorder_group
Sn1A Sn 0.77294(3) 0.64469(2) 0.36793(2) 0.01861(7) Uani 1 1 d . . . . .
O1A O 0.9605(3) 0.39989(16) 0.33299(11) 0.0294(8) Uani 1 1 d . . . . .
N1A N 0.9128(4) 0.51417(18) 0.31711(12) 0.0214(8) Uani 1 1 d . . . . .
C1A C 0.6114(4) 0.5689(2) 0.34051(14) 0.0219(10) Uani 1 1 d . . . . .
H1AA H 0.503554 0.589185 0.339389 0.026 Uiso 1 1 calc R U . . .
H1AB H 0.644718 0.557654 0.311162 0.026 Uiso 1 1 calc R U . . .
C2A C 0.6100(4) 0.5032(2) 0.36652(15) 0.0202(8) Uani 1 1 d . . . . .
C3A C 0.4897(5) 0.4933(2) 0.39631(15) 0.0267(11) Uani 1 1 d . . . . .
H3AA H 0.406754 0.527094 0.397746 0.032 Uiso 1 1 calc R U . . .
C4A C 0.4861(5) 0.4371(3) 0.42352(17) 0.0339(13) Uani 1 1 d . . . . .
H4AA H 0.404744 0.433622 0.444211 0.041 Uiso 1 1 calc R U . . .
C5A C 0.6025(5) 0.3847(3) 0.42081(16) 0.0333(12) Uani 1 1 d . . . . .
H5AA H 0.599754 0.344880 0.439056 0.040 Uiso 1 1 calc R U . . .
C6A C 0.7217(5) 0.3922(2) 0.39106(15) 0.0293(10) Uani 1 1 d . . . . .
H6AA H 0.800407 0.356588 0.388814 0.035 Uiso 1 1 calc R U . . .
C7A C 0.7289(4) 0.45056(19) 0.36431(14) 0.0204(8) Uani 1 1 d . . . . .
C8A C 0.8677(4) 0.4587(2) 0.33649(14) 0.0206(9) Uani 1 1 d . . . . .
C9A C 1.1042(5) 0.4238(3) 0.31304(16) 0.0299(12) Uani 1 1 d . . . . .
H9AA H 1.136979 0.391110 0.290200 0.036 Uiso 1 1 calc R U . . .
H9AB H 1.191015 0.427600 0.334016 0.036 Uiso 1 1 calc R U . . .
C10A C 1.0624(5) 0.4964(2) 0.29488(14) 0.0221(10) Uani 1 1 d . . . . .
C11A C 1.0309(5) 0.4941(3) 0.24748(15) 0.0318(11) Uani 1 1 d . . . . .
H11A H 0.994787 0.540551 0.237844 0.048 Uiso 1 1 calc R U . . .
H11B H 0.949170 0.458835 0.241478 0.048 Uiso 1 1 calc R U . . .
H11C H 1.128544 0.481445 0.232512 0.048 Uiso 1 1 calc R U . . .
C12A C 1.1864(5) 0.5519(2) 0.30555(15) 0.0313(11) Uani 1 1 d . . . . .
H12A H 1.152483 0.597803 0.294519 0.047 Uiso 1 1 calc R U . . .
H12B H 1.287655 0.538757 0.292602 0.047 Uiso 1 1 calc R U . . .
H12C H 1.198993 0.554843 0.336406 0.047 Uiso 1 1 calc R U . . .
C13A C 0.6209(5) 0.7123(2) 0.40499(14) 0.0197(10) Uani 1 1 d . . . . .
C14A C 0.6579(5) 0.7281(3) 0.44710(15) 0.0283(11) Uani 1 1 d . . . . .
H14A H 0.751825 0.709322 0.459233 0.034 Uiso 1 1 calc R U . . .
C15A C 0.5609(6) 0.7704(3) 0.47146(17) 0.0385(13) Uani 1 1 d . . . . .
H15A H 0.586991 0.779796 0.500221 0.046 Uiso 1 1 calc R U . . .
C16A C 0.4263(6) 0.7990(3) 0.45398(18) 0.0386(14) Uani 1 1 d . . . . .
H16A H 0.360854 0.829168 0.470444 0.046 Uiso 1 1 calc R U . . .
C17A C 0.3869(5) 0.7841(3) 0.41300(17) 0.0351(12) Uani 1 1 d . . . . .
H17A H 0.292878 0.803391 0.401249 0.042 Uiso 1 1 calc R U . . .
C18A C 0.4827(5) 0.7408(2) 0.38813(16) 0.0286(11) Uani 1 1 d . . . . .
H18A H 0.453657 0.730721 0.359648 0.034 Uiso 1 1 calc R U . . .
C19A C 0.8923(4) 0.7085(2) 0.32151(14) 0.0195(10) Uani 1 1 d . . . . .
C20A C 0.8750(5) 0.6976(2) 0.27838(14) 0.0234(10) Uani 1 1 d . . . . .
H20A H 0.810324 0.659927 0.268581 0.028 Uiso 1 1 calc R U . . .
C21A C 0.9505(5) 0.7407(2) 0.24934(16) 0.0295(11) Uani 1 1 d . . . . .
H21A H 0.934656 0.733212 0.219839 0.035 Uiso 1 1 calc R U . . .
C22A C 1.0484(5) 0.7943(2) 0.26277(17) 0.0305(12) Uani 1 1 d . . . . .
H22A H 1.100739 0.823385 0.242647 0.037 Uiso 1 1 calc R U . . .
C23A C 1.0700(5) 0.8055(2) 0.30571(16) 0.0290(11) Uani 1 1 d . . . . .
H23A H 1.138622 0.841931 0.315242 0.035 Uiso 1 1 calc R U . . .
C24A C 0.9908(5) 0.7632(2) 0.33493(16) 0.0255(11) Uani 1 1 d . . . . .
H24A H 1.003961 0.771675 0.364422 0.031 Uiso 1 1 calc R U . . .
C25A C 0.9395(5) 0.6027(2) 0.41255(14) 0.0203(10) Uani 1 1 d . . . . .
C26A C 1.0918(5) 0.6308(2) 0.41476(14) 0.0224(10) Uani 1 1 d . . . . .
H26A H 1.121417 0.667414 0.395759 0.027 Uiso 1 1 calc R U . . .
C27A C 1.2009(5) 0.6063(2) 0.44419(14) 0.0259(10) Uani 1 1 d . . . . .
H27A H 1.303297 0.626866 0.445580 0.031 Uiso 1 1 calc R U . . .
C28A C 1.1609(5) 0.5522(2) 0.47147(14) 0.0278(11) Uani 1 1 d . . . . .
H28A H 1.236051 0.534894 0.491314 0.033 Uiso 1 1 calc R U . . .
C29A C 1.0108(5) 0.5234(3) 0.46972(15) 0.0282(11) Uani 1 1 d . . . . .
H29A H 0.983053 0.485740 0.488159 0.034 Uiso 1 1 calc R U . . .
C30A C 0.9003(5) 0.5495(2) 0.44097(13) 0.0211(10) Uani 1 1 d . . . . .
H30A H 0.796148 0.530580 0.440790 0.025 Uiso 1 1 calc R U . . .
Sn1B Sn 0.29622(3) 0.03743(2) 0.36997(2) 0.02054(7) Uani 1 1 d . . . . .
O1B O 0.4814(3) 0.28341(17) 0.33272(11) 0.0328(8) Uani 1 1 d . . . . .
N1B N 0.4352(4) 0.16905(19) 0.31636(12) 0.0232(9) Uani 1 1 d . . . . .
C1B C 0.1372(5) 0.1115(2) 0.34056(14) 0.0215(10) Uani 1 1 d . . . . .
H1BA H 0.172859 0.121140 0.311223 0.026 Uiso 1 1 calc R U . . .
H1BB H 0.029809 0.090700 0.339111 0.026 Uiso 1 1 calc R U . . .
C2B C 0.1310(4) 0.1793(2) 0.36505(15) 0.0197(9) Uani 1 1 d . . . . .
C3B C 0.0069(5) 0.1904(2) 0.39354(15) 0.0251(10) Uani 1 1 d . . . . .
H3BA H -0.072894 0.155337 0.396202 0.030 Uiso 1 1 calc R U . . .
C4B C -0.0034(5) 0.2506(3) 0.41795(16) 0.0291(12) Uani 1 1 d . . . . .
H4BA H -0.089333 0.256289 0.437072 0.035 Uiso 1 1 calc R U . . .
C5B C 0.1097(5) 0.3026(3) 0.41486(15) 0.0294(11) Uani 1 1 d . . . . .
H5BA H 0.102330 0.344126 0.431614 0.035 Uiso 1 1 calc R U . . .
C6B C 0.2341(5) 0.2934(2) 0.38698(13) 0.0240(9) Uani 1 1 d . . . . .
H6BA H 0.312018 0.329301 0.384570 0.029 Uiso 1 1 calc R U . . .
C7B C 0.2481(4) 0.2329(2) 0.36238(13) 0.0205(9) Uani 1 1 d . . . . .
C8B C 0.3883(5) 0.2241(2) 0.33541(14) 0.0201(9) Uani 1 1 d . . . . .
C9B C 0.6241(5) 0.2610(2) 0.31132(16) 0.0312(12) Uani 1 1 d . . . . .
H9BA H 0.714499 0.259411 0.331285 0.037 Uiso 1 1 calc R U . . .
H9BB H 0.650424 0.293397 0.287716 0.037 Uiso 1 1 calc R U . . .
C10B C 0.5854(5) 0.1866(2) 0.29442(15) 0.0233(10) Uani 1 1 d . . . . .
C11B C 0.5574(5) 0.1868(3) 0.24664(15) 0.0311(11) Uani 1 1 d . . . . .
H11D H 0.519740 0.140256 0.237650 0.047 Uiso 1 1 calc R U . . .
H11E H 0.656625 0.197835 0.231991 0.047 Uiso 1 1 calc R U . . .
H11F H 0.477733 0.222516 0.239568 0.047 Uiso 1 1 calc R U . . .
C12B C 0.7105(5) 0.1326(3) 0.30635(15) 0.0342(11) Uani 1 1 d . . . . .
H12D H 0.678887 0.086062 0.295844 0.051 Uiso 1 1 calc R U . . .
H12E H 0.721416 0.130998 0.337283 0.051 Uiso 1 1 calc R U . . .
H12F H 0.811933 0.146030 0.293616 0.051 Uiso 1 1 calc R U . . .
C13B C 0.1408(5) -0.0284(2) 0.40693(14) 0.0233(10) Uani 1 1 d . . . . .
C14B C 0.1671(5) -0.0401(3) 0.44981(15) 0.0321(11) Uani 1 1 d . . . . .
H14B H 0.254122 -0.017788 0.463371 0.038 Uiso 1 1 calc R U . . .
C15B C 0.0682(5) -0.0841(3) 0.47335(17) 0.0380(13) Uani 1 1 d . . . . .
H15B H 0.089164 -0.092183 0.502558 0.046 Uiso 1 1 calc R U . . .
C16B C -0.0581(6) -0.1155(3) 0.45449(18) 0.0361(13) Uani 1 1 d . . . . .
H16B H -0.125070 -0.145498 0.470607 0.043 Uiso 1 1 calc R U . . .
C17B C -0.0900(5) -0.1040(3) 0.41190(18) 0.0352(13) Uani 1 1 d . . . . .
H17B H -0.178759 -0.125857 0.398896 0.042 Uiso 1 1 calc R U . . .
C18B C 0.0084(5) -0.0605(2) 0.38843(16) 0.0300(11) Uani 1 1 d . . . . .
H18B H -0.014320 -0.052244 0.359331 0.036 Uiso 1 1 calc R U . . .
C19B C 0.4144(4) -0.0273(2) 0.32430(14) 0.0207(10) Uani 1 1 d . . . . .
C20B C 0.3993(5) -0.0156(2) 0.28109(14) 0.0251(10) Uani 1 1 d . . . . .
H20B H 0.337623 0.023110 0.271412 0.030 Uiso 1 1 calc R U . . .
C21B C 0.4727(5) -0.0594(2) 0.25157(16) 0.0289(11) Uani 1 1 d . . . . .
H21B H 0.459074 -0.051156 0.222069 0.035 Uiso 1 1 calc R U . . .
C22B C 0.5647(5) -0.1145(3) 0.26518(17) 0.0325(12) Uani 1 1 d . . . . .
H22B H 0.616396 -0.144001 0.245133 0.039 Uiso 1 1 calc R U . . .
C23B C 0.5822(5) -0.1270(3) 0.30802(18) 0.0329(13) Uani 1 1 d . . . . .
H23B H 0.646551 -0.165031 0.317414 0.039 Uiso 1 1 calc R U . . .
C24B C 0.5062(5) -0.0843(2) 0.33758(17) 0.0289(11) Uani 1 1 d . . . . .
H24B H 0.516873 -0.094062 0.366998 0.035 Uiso 1 1 calc R U . . .
C25B C 0.4631(5) 0.0808(2) 0.41406(15) 0.0224(10) Uani 1 1 d . . . . .
C26B C 0.6162(5) 0.0530(3) 0.41689(14) 0.0261(11) Uani 1 1 d . . . . .
H26B H 0.646402 0.015654 0.398466 0.031 Uiso 1 1 calc R U . . .
C27B C 0.7244(5) 0.0786(3) 0.44593(14) 0.0339(11) Uani 1 1 d . . . . .
H27B H 0.826639 0.057992 0.447887 0.041 Uiso 1 1 calc R U . . .
C28B C 0.6840(6) 0.1342(3) 0.47207(15) 0.0395(13) Uani 1 1 d . . . . .
H28B H 0.759173 0.152616 0.491548 0.047 Uiso 1 1 calc R U . . .
C29B C 0.5337(6) 0.1629(3) 0.46984(17) 0.0393(13) Uani 1 1 d . . . . .
H29B H 0.505289 0.200941 0.487913 0.047 Uiso 1 1 calc R U . . .
C30B C 0.4245(5) 0.1361(3) 0.44121(15) 0.0315(12) Uani 1 1 d . . . . .
H30B H 0.321310 0.155945 0.440101 0.038 Uiso 1 1 calc R U . . .

loop_
_atom_site_aniso_label
_atom_site_aniso_U_11
_atom_site_aniso_U_22
_atom_site_aniso_U_33
_atom_site_aniso_U_23
_atom_site_aniso_U_13
_atom_site_aniso_U_12
Sn1A 0.01849(14) 0.01961(14) 0.01775(14) 0.00043(14) -0.00196(13) 0.00006(11)
O1A 0.0296(18) 0.0230(19) 0.036(2) 0.0075(16) 0.0077(15) 0.0078(14)
N1A 0.0171(18) 0.021(2) 0.026(2) 0.0003(17) 0.0001(16) -0.0002(15)
C1A 0.015(2) 0.024(3) 0.027(3) -0.004(2) -0.0043(18) 0.0007(18)
C2A 0.0172(18) 0.021(2) 0.023(2) -0.005(2) -0.005(2) -0.0020(15)
C3A 0.021(2) 0.029(3) 0.031(3) -0.006(2) 0.001(2) -0.0025(19)
C4A 0.027(3) 0.038(3) 0.037(3) -0.004(3) 0.012(2) -0.009(2)
C5A 0.035(3) 0.032(3) 0.033(3) 0.008(2) 0.005(2) -0.006(2)
C6A 0.029(2) 0.024(2) 0.035(3) -0.002(2) -0.002(2) 0.001(2)
C7A 0.0182(19) 0.018(2) 0.025(2) -0.0046(19) -0.002(2) -0.0040(15)
C8A 0.019(2) 0.019(2) 0.023(2) -0.004(2) -0.0035(18) 0.0041(18)
C9A 0.019(2) 0.036(3) 0.035(3) 0.004(2) 0.004(2) 0.008(2)
C10A 0.016(2) 0.025(3) 0.025(3) 0.001(2) -0.0016(19) 0.0011(18)
C11A 0.030(3) 0.038(3) 0.027(3) 0.002(2) -0.004(2) -0.001(2)
C12A 0.021(2) 0.036(3) 0.037(3) -0.002(2) 0.002(2) -0.0031(19)
C13A 0.022(2) 0.018(2) 0.019(2) 0.0011(19) 0.0019(18) -0.0046(18)
C14A 0.032(3) 0.029(3) 0.024(3) -0.004(2) -0.005(2) 0.000(2)
C15A 0.057(3) 0.034(3) 0.025(3) -0.006(2) 0.006(3) -0.003(3)
C16A 0.045(3) 0.026(3) 0.045(4) -0.001(3) 0.026(3) 0.004(2)
C17A 0.029(3) 0.031(3) 0.045(3) 0.006(3) 0.010(2) 0.007(2)
C18A 0.027(2) 0.029(3) 0.029(3) 0.004(2) 0.001(2) 0.004(2)
C19A 0.017(2) 0.021(2) 0.021(2) 0.0022(19) -0.0011(18) 0.0045(17)
C20A 0.025(2) 0.025(3) 0.020(2) -0.001(2) -0.0003(19) 0.0027(18)
C21A 0.037(3) 0.032(3) 0.020(3) -0.002(2) 0.002(2) 0.009(2)
C22A 0.028(2) 0.025(3) 0.038(3) 0.010(2) 0.012(2) 0.003(2)
C23A 0.032(3) 0.017(3) 0.038(3) 0.003(2) 0.003(2) -0.0050(19)
C24A 0.031(2) 0.021(3) 0.025(3) 0.000(2) -0.004(2) 0.0033(19)
C25A 0.020(2) 0.020(3) 0.021(2) -0.0047(19) -0.0041(19) 0.0062(17)
C26A 0.023(2) 0.020(3) 0.024(3) 0.001(2) -0.0012(19) 0.0016(18)
C27A 0.018(2) 0.029(3) 0.031(3) -0.005(2) -0.005(2) 0.0014(19)
C28A 0.027(2) 0.031(3) 0.025(3) 0.000(2) -0.009(2) 0.0075(19)
C29A 0.033(3) 0.028(3) 0.023(3) 0.009(2) -0.002(2) -0.001(2)
C30A 0.021(2) 0.024(3) 0.019(2) 0.002(2) -0.0002(18) 0.0013(18)
Sn1B 0.02114(14) 0.02050(15) 0.01996(15) 0.00055(14) -0.00055(15) 0.00116(11)
O1B 0.0315(18) 0.0266(19) 0.040(2) -0.0104(17) 0.0146(16) -0.0079(14)
N1B 0.0167(18) 0.026(2) 0.027(2) -0.0032(18) 0.0019(16) 0.0012(15)
C1B 0.022(2) 0.021(2) 0.022(2) 0.0014(19) -0.0012(19) -0.0020(17)
C2B 0.0184(19) 0.024(2) 0.017(2) 0.003(2) -0.002(2) 0.0046(15)
C3B 0.023(2) 0.027(3) 0.025(3) 0.007(2) -0.002(2) 0.0020(19)
C4B 0.025(2) 0.037(3) 0.025(3) 0.002(2) 0.006(2) 0.006(2)
C5B 0.034(3) 0.028(3) 0.026(3) -0.005(2) 0.000(2) 0.011(2)
C6B 0.026(2) 0.024(2) 0.021(2) 0.0016(18) -0.0006(19) 0.0026(18)
C7B 0.023(2) 0.023(2) 0.016(2) 0.0036(17) -0.0015(18) 0.0048(16)
C8B 0.021(2) 0.018(2) 0.021(2) -0.0006(19) -0.0014(18) 0.0015(18)
C9B 0.026(2) 0.032(3) 0.036(3) -0.008(2) 0.009(2) -0.005(2)
C10B 0.016(2) 0.029(3) 0.025(3) -0.004(2) 0.0053(19) -0.0014(18)
C11B 0.028(2) 0.035(3) 0.030(3) -0.001(2) -0.003(2) 0.003(2)
C12B 0.021(2) 0.044(3) 0.037(3) 0.004(2) 0.003(2) 0.007(2)
C13B 0.024(2) 0.021(3) 0.025(3) 0.003(2) 0.0038(19) 0.0066(19)
C14B 0.028(2) 0.037(3) 0.031(3) 0.005(2) -0.003(2) -0.005(2)
C15B 0.035(3) 0.047(4) 0.032(3) 0.014(3) 0.005(2) -0.003(2)
C16B 0.034(3) 0.029(3) 0.045(4) 0.004(3) 0.017(3) -0.001(2)
C17B 0.025(3) 0.030(3) 0.050(4) -0.008(3) 0.003(2) -0.004(2)
C18B 0.034(3) 0.028(3) 0.028(3) -0.005(2) -0.004(2) -0.003(2)
C19B 0.019(2) 0.017(2) 0.026(3) 0.0023(19) -0.0031(18) -0.0027(17)
C20B 0.021(2) 0.026(3) 0.028(3) 0.001(2) -0.0003(19) 0.0012(18)
C21B 0.034(3) 0.029(3) 0.023(3) 0.000(2) 0.002(2) -0.005(2)
C22B 0.028(2) 0.030(3) 0.040(3) -0.005(2) 0.015(2) -0.003(2)
C23B 0.030(3) 0.024(3) 0.045(3) 0.002(2) -0.001(2) 0.011(2)
C24B 0.035(3) 0.026(3) 0.026(3) 0.003(2) -0.003(2) 0.003(2)
C25B 0.026(2) 0.021(3) 0.020(3) 0.003(2) -0.0020(19) -0.0024(19)
C26B 0.027(2) 0.030(3) 0.021(3) 0.005(2) 0.000(2) -0.001(2)
C27B 0.026(2) 0.046(3) 0.030(3) 0.014(2) -0.004(2) -0.009(2)
C28B 0.044(3) 0.048(3) 0.026(3) 0.008(2) -0.015(2) -0.020(3)
C29B 0.059(3) 0.032(3) 0.026(3) -0.002(2) -0.009(3) -0.003(2)
C30B 0.034(3) 0.035(3) 0.025(3) 0.005(2) -0.003(2) 0.009(2)

loop_
_atom_type_symbol
_atom_type_description
_atom_type_scat_dispersion_real
_atom_type_scat_dispersion_imag
_atom_type_scat_source
C C 0.0033 0.0016 'International Tables Vol C Tables 4.2.6.8 and 6.1.1.4'
H H 0.0000 0.0000 'International Tables Vol C Tables 4.2.6.8 and 6.1.1.4'
N N 0.0061 0.0033 'International Tables Vol C Tables 4.2.6.8 and 6.1.1.4'
O O 0.0106 0.0060 'International Tables Vol C Tables 4.2.6.8 and 6.1.1.4'
Sn Sn -0.6537 1.4246 'International Tables Vol C Tables 4.2.6.8 and 6.1.1.4'

loop_
_geom_angle_atom_site_label_1
_geom_angle_atom_site_label_2
_geom_angle_atom_site_label_3
_geom_angle
_geom_angle_site_symmetry_1
_geom_angle_site_symmetry_3
_geom_angle_publ_flag
C25A Sn1A C19A 110.34(15) . . ?
C25A Sn1A C13A 104.86(16) . . ?
C19A Sn1A C13A 108.28(16) . . ?
C25A Sn1A C1A 115.46(16) . . ?
C19A Sn1A C1A 113.46(17) . . ?
C13A Sn1A C1A 103.61(16) . . ?
C8A O1A C9A 105.2(3) . . ?
C8A N1A C10A 107.1(3) . . ?
C2A C1A Sn1A 109.9(3) . . ?
C2A C1A H1AA 109.7 . . ?
Sn1A C1A H1AA 109.7 . . ?
C2A C1A H1AB 109.7 . . ?
Sn1A C1A H1AB 109.7 . . ?
H1AA C1A H1AB 108.2 . . ?
C3A C2A C7A 117.0(4) . . ?
C3A C2A C1A 119.2(4) . . ?
C7A C2A C1A 123.7(4) . . ?
C4A C3A C2A 122.8(4) . . ?
C4A C3A H3AA 118.6 . . ?
C2A C3A H3AA 118.6 . . ?
C3A C4A C5A 119.9(4) . . ?
C3A C4A H4AA 120.1 . . ?
C5A C4A H4AA 120.1 . . ?
C6A C5A C4A 118.7(5) . . ?
C6A C5A H5AA 120.6 . . ?
C4A C5A H5AA 120.6 . . ?
C5A C6A C7A 121.5(4) . . ?
C5A C6A H6AA 119.2 . . ?
C7A C6A H6AA 119.2 . . ?
C6A C7A C2A 119.9(4) . . ?
C6A C7A C8A 118.6(3) . . ?
C2A C7A C8A 121.3(4) . . ?
N1A C8A O1A 117.6(4) . . ?
N1A C8A C7A 127.5(4) . . ?
O1A C8A C7A 114.8(4) . . ?
O1A C9A C10A 104.6(3) . . ?
O1A C9A H9AA 110.8 . . ?
C10A C9A H9AA 110.8 . . ?
O1A C9A H9AB 110.8 . . ?
C10A C9A H9AB 110.8 . . ?
H9AA C9A H9AB 108.9 . . ?
N1A C10A C11A 108.8(3) . . ?
N1A C10A C12A 109.0(4) . . ?
C11A C10A C12A 111.0(4) . . ?
N1A C10A C9A 102.9(3) . . ?
C11A C10A C9A 112.5(4) . . ?
C12A C10A C9A 112.3(4) . . ?
C10A C11A H11A 109.5 . . ?
C10A C11A H11B 109.5 . . ?
H11A C11A H11B 109.5 . . ?
C10A C11A H11C 109.5 . . ?
H11A C11A H11C 109.5 . . ?
H11B C11A H11C 109.5 . . ?
C10A C12A H12A 109.5 . . ?
C10A C12A H12B 109.5 . . ?
H12A C12A H12B 109.5 . . ?
C10A C12A H12C 109.5 . . ?
H12A C12A H12C 109.5 . . ?
H12B C12A H12C 109.5 . . ?
C18A C13A C14A 117.9(4) . . ?
C18A C13A Sn1A 121.5(3) . . ?
C14A C13A Sn1A 120.6(3) . . ?
C15A C14A C13A 121.3(4) . . ?
C15A C14A H14A 119.3 . . ?
C13A C14A H14A 119.3 . . ?
C16A C15A C14A 119.8(5) . . ?
C16A C15A H15A 120.1 . . ?
C14A C15A H15A 120.1 . . ?
C17A C16A C15A 120.0(5) . . ?
C17A C16A H16A 120.0 . . ?
C15A C16A H16A 120.0 . . ?
C16A C17A C18A 120.9(5) . . ?
C16A C17A H17A 119.6 . . ?
C18A C17A H17A 119.6 . . ?
C13A C18A C17A 120.0(5) . . ?
C13A C18A H18A 120.0 . . ?
C17A C18A H18A 120.0 . . ?
C20A C19A C24A 118.2(4) . . ?
C20A C19A Sn1A 122.3(3) . . ?
C24A C19A Sn1A 119.4(3) . . ?
C21A C20A C19A 120.9(4) . . ?
C21A C20A H20A 119.6 . . ?
C19A C20A H20A 119.6 . . ?
C22A C21A C20A 120.6(4) . . ?
C22A C21A H21A 119.7 . . ?
C20A C21A H21A 119.7 . . ?
C21A C22A C23A 119.6(4) . . ?
C21A C22A H22A 120.2 . . ?
C23A C22A H22A 120.2 . . ?
C22A C23A C24A 119.7(4) . . ?
C22A C23A H23A 120.2 . . ?
C24A C23A H23A 120.2 . . ?
C23A C24A C19A 120.9(4) . . ?
C23A C24A H24A 119.5 . . ?
C19A C24A H24A 119.5 . . ?
C30A C25A C26A 117.8(4) . . ?
C30A C25A Sn1A 122.4(3) . . ?
C26A C25A Sn1A 119.8(3) . . ?
C27A C26A C25A 121.2(4) . . ?
C27A C26A H26A 119.4 . . ?
C25A C26A H26A 119.4 . . ?
C28A C27A C26A 120.2(4) . . ?
C28A C27A H27A 119.9 . . ?
C26A C27A H27A 119.9 . . ?
C27A C28A C29A 119.6(4) . . ?
C27A C28A H28A 120.2 . . ?
C29A C28A H28A 120.2 . . ?
C28A C29A C30A 120.1(4) . . ?
C28A C29A H29A 120.0 . . ?
C30A C29A H29A 120.0 . . ?
C25A C30A C29A 121.2(4) . . ?
C25A C30A H30A 119.4 . . ?
C29A C30A H30A 119.4 . . ?
C19B Sn1B C25B 110.45(16) . . ?
C19B Sn1B C1B 112.07(16) . . ?
C25B Sn1B C1B 116.09(16) . . ?
C19B Sn1B C13B 108.41(17) . . ?
C25B Sn1B C13B 105.81(17) . . ?
C1B Sn1B C13B 103.30(16) . . ?
C8B O1B C9B 105.4(3) . . ?
C8B N1B C10B 107.7(4) . . ?
C2B C1B Sn1B 111.0(3) . . ?
C2B C1B H1BA 109.4 . . ?
Sn1B C1B H1BA 109.4 . . ?
C2B C1B H1BB 109.4 . . ?
Sn1B C1B H1BB 109.4 . . ?
H1BA C1B H1BB 108.0 . . ?
C3B C2B C7B 117.0(4) . . ?
C3B C2B C1B 119.1(4) . . ?
C7B C2B C1B 123.9(4) . . ?
C4B C3B C2B 122.0(4) . . ?
C4B C3B H3BA 119.0 . . ?
C2B C3B H3BA 119.0 . . ?
C5B C4B C3B 120.6(4) . . ?
C5B C4B H4BA 119.7 . . ?
C3B C4B H4BA 119.7 . . ?
C4B C5B C6B 118.9(4) . . ?
C4B C5B H5BA 120.6 . . ?
C6B C5B H5BA 120.6 . . ?
C5B C6B C7B 121.6(4) . . ?
C5B C6B H6BA 119.2 . . ?
C7B C6B H6BA 119.2 . . ?
C6B C7B C2B 119.8(4) . . ?
C6B C7B C8B 119.1(4) . . ?
C2B C7B C8B 121.0(4) . . ?
N1B C8B O1B 117.7(4) . . ?
N1B C8B C7B 128.3(4) . . ?
O1B C8B C7B 113.9(4) . . ?
O1B C9B C10B 104.6(3) . . ?
O1B C9B H9BA 110.8 . . ?
C10B C9B H9BA 110.8 . . ?
O1B C9B H9BB 110.8 . . ?
C10B C9B H9BB 110.8 . . ?
H9BA C9B H9BB 108.9 . . ?
N1B C10B C12B 109.3(4) . . ?
N1B C10B C11B 109.2(3) . . ?
C12B C10B C11B 110.8(4) . . ?
N1B C10B C9B 103.0(3) . . ?
C12B C10B C9B 112.5(4) . . ?
C11B C10B C9B 111.8(4) . . ?
C10B C11B H11D 109.5 . . ?
C10B C11B H11E 109.5 . . ?
H11D C11B H11E 109.5 . . ?
C10B C11B H11F 109.5 . . ?
H11D C11B H11F 109.5 . . ?
H11E C11B H11F 109.5 . . ?
C10B C12B H12D 109.5 . . ?
C10B C12B H12E 109.5 . . ?
H12D C12B H12E 109.5 . . ?
C10B C12B H12F 109.5 . . ?
H12D C12B H12F 109.5 . . ?
H12E C12B H12F 109.5 . . ?
C14B C13B C18B 117.7(4) . . ?
C14B C13B Sn1B 121.4(3) . . ?
C18B C13B Sn1B 120.9(3) . . ?
C13B C14B C15B 121.2(4) . . ?
C13B C14B H14B 119.4 . . ?
C15B C14B H14B 119.4 . . ?
C16B C15B C14B 120.0(5) . . ?
C16B C15B H15B 120.0 . . ?
C14B C15B H15B 120.0 . . ?
C15B C16B C17B 120.5(5) . . ?
C15B C16B H16B 119.7 . . ?
C17B C16B H16B 119.7 . . ?
C18B C17B C16B 119.6(5) . . ?
C18B C17B H17B 120.2 . . ?
C16B C17B H17B 120.2 . . ?
C17B C18B C13B 121.0(5) . . ?
C17B C18B H18B 119.5 . . ?
C13B C18B H18B 119.5 . . ?
C20B C19B C24B 118.1(4) . . ?
C20B C19B Sn1B 121.7(3) . . ?
C24B C19B Sn1B 120.2(3) . . ?
C19B C20B C21B 121.3(4) . . ?
C19B C20B H20B 119.4 . . ?
C21B C20B H20B 119.4 . . ?
C22B C21B C20B 119.9(5) . . ?
C22B C21B H21B 120.1 . . ?
C20B C21B H21B 120.1 . . ?
C21B C22B C23B 119.9(5) . . ?
C21B C22B H22B 120.1 . . ?
C23B C22B H22B 120.1 . . ?
C22B C23B C24B 120.4(4) . . ?
C22B C23B H23B 119.8 . . ?
C24B C23B H23B 119.8 . . ?
C23B C24B C19B 120.4(5) . . ?
C23B C24B H24B 119.8 . . ?
C19B C24B H24B 119.8 . . ?
C30B C25B C26B 117.4(4) . . ?
C30B C25B Sn1B 122.2(3) . . ?
C26B C25B Sn1B 120.3(3) . . ?
C27B C26B C25B 121.4(5) . . ?
C27B C26B H26B 119.3 . . ?
C25B C26B H26B 119.3 . . ?
C28B C27B C26B 120.0(4) . . ?
C28B C27B H27B 120.0 . . ?
C26B C27B H27B 120.0 . . ?
C27B C28B C29B 119.8(4) . . ?
C27B C28B H28B 120.1 . . ?
C29B C28B H28B 120.1 . . ?
C28B C29B C30B 120.0(5) . . ?
C28B C29B H29B 120.0 . . ?
C30B C29B H29B 120.0 . . ?
C29B C30B C25B 121.3(4) . . ?
C29B C30B H30B 119.3 . . ?
C25B C30B H30B 119.3 . . ?

loop_
_geom_bond_atom_site_label_1
_geom_bond_atom_site_label_2
_geom_bond_distance
_geom_bond_site_symmetry_2
_geom_bond_publ_flag
Sn1A C25A 2.143(4) . ?
Sn1A C19A 2.150(4) . ?
Sn1A C13A 2.158(4) . ?
Sn1A C1A 2.162(4) . ?
O1A C8A 1.367(5) . ?
O1A C9A 1.441(5) . ?
N1A C8A 1.275(5) . ?
N1A C10A 1.484(5) . ?
C1A C2A 1.490(6) . ?
C1A H1AA 0.9900 . ?
C1A H1AB 0.9900 . ?
C2A C3A 1.397(6) . ?
C2A C7A 1.418(5) . ?
C3A C4A 1.368(7) . ?
C3A H3AA 0.9500 . ?
C4A C5A 1.400(7) . ?
C4A H4AA 0.9500 . ?
C5A C6A 1.383(6) . ?
C5A H5AA 0.9500 . ?
C6A C7A 1.393(6) . ?
C6A H6AA 0.9500 . ?
C7A C8A 1.473(5) . ?
C9A C10A 1.532(6) . ?
C9A H9AA 0.9900 . ?
C9A H9AB 0.9900 . ?
C10A C11A 1.519(6) . ?
C10A C12A 1.522(6) . ?
C11A H11A 0.9800 . ?
C11A H11B 0.9800 . ?
C11A H11C 0.9800 . ?
C12A H12A 0.9800 . ?
C12A H12B 0.9800 . ?
C12A H12C 0.9800 . ?
C13A C18A 1.392(6) . ?
C13A C14A 1.396(6) . ?
C14A C15A 1.381(6) . ?
C14A H14A 0.9500 . ?
C15A C16A 1.374(7) . ?
C15A H15A 0.9500 . ?
C16A C17A 1.364(7) . ?
C16A H16A 0.9500 . ?
C17A C18A 1.394(6) . ?
C17A H17A 0.9500 . ?
C18A H18A 0.9500 . ?
C19A C20A 1.383(6) . ?
C19A C24A 1.395(6) . ?
C20A C21A 1.383(6) . ?
C20A H20A 0.9500 . ?
C21A C22A 1.377(6) . ?
C21A H21A 0.9500 . ?
C22A C23A 1.382(7) . ?
C22A H22A 0.9500 . ?
C23A C24A 1.393(6) . ?
C23A H23A 0.9500 . ?
C24A H24A 0.9500 . ?
C25A C30A 1.389(6) . ?
C25A C26A 1.395(6) . ?
C26A C27A 1.388(6) . ?
C26A H26A 0.9500 . ?
C27A C28A 1.381(6) . ?
C27A H27A 0.9500 . ?
C28A C29A 1.382(6) . ?
C28A H28A 0.9500 . ?
C29A C30A 1.392(6) . ?
C29A H29A 0.9500 . ?
C30A H30A 0.9500 . ?
Sn1B C19B 2.139(4) . ?
Sn1B C25B 2.144(4) . ?
Sn1B C1B 2.153(4) . ?
Sn1B C13B 2.155(4) . ?
O1B C8B 1.375(5) . ?
O1B C9B 1.446(5) . ?
N1B C8B 1.267(5) . ?
N1B C10B 1.483(5) . ?
C1B C2B 1.500(6) . ?
C1B H1BA 0.9900 . ?
C1B H1BB 0.9900 . ?
C2B C3B 1.397(6) . ?
C2B C7B 1.421(5) . ?
C3B C4B 1.380(6) . ?
C3B H3BA 0.9500 . ?
C4B C5B 1.376(6) . ?
C4B H4BA 0.9500 . ?
C5B C6B 1.381(6) . ?
C5B H5BA 0.9500 . ?
C6B C7B 1.389(5) . ?
C6B H6BA 0.9500 . ?
C7B C8B 1.468(5) . ?
C9B C10B 1.543(6) . ?
C9B H9BA 0.9900 . ?
C9B H9BB 0.9900 . ?
C10B C12B 1.518(6) . ?
C10B C11B 1.525(6) . ?
C11B H11D 0.9800 . ?
C11B H11E 0.9800 . ?
C11B H11F 0.9800 . ?
C12B H12D 0.9800 . ?
C12B H12E 0.9800 . ?
C12B H12F 0.9800 . ?
C13B C14B 1.388(6) . ?
C13B C18B 1.400(6) . ?
C14B C15B 1.394(6) . ?
C14B H14B 0.9500 . ?
C15B C16B 1.359(7) . ?
C15B H15B 0.9500 . ?
C16B C17B 1.386(7) . ?
C16B H16B 0.9500 . ?
C17B C18B 1.385(6) . ?
C17B H17B 0.9500 . ?
C18B H18B 0.9500 . ?
C19B C20B 1.386(6) . ?
C19B C24B 1.394(6) . ?
C20B C21B 1.394(6) . ?
C20B H20B 0.9500 . ?
C21B C22B 1.370(6) . ?
C21B H21B 0.9500 . ?
C22B C23B 1.379(7) . ?
C22B H22B 0.9500 . ?
C23B C24B 1.391(7) . ?
C23B H23B 0.9500 . ?
C24B H24B 0.9500 . ?
C25B C30B 1.393(6) . ?
C25B C26B 1.400(6) . ?
C26B C27B 1.382(6) . ?
C26B H26B 0.9500 . ?
C27B C28B 1.380(7) . ?
C27B H27B 0.9500 . ?
C28B C29B 1.384(6) . ?
C28B H28B 0.9500 . ?
C29B C30B 1.387(6) . ?
C29B H29B 0.9500 . ?
C30B H30B 0.9500 . ?

loop_
_geom_torsion_atom_site_label_1
_geom_torsion_atom_site_label_2
_geom_torsion_atom_site_label_3
_geom_torsion_atom_site_label_4
_geom_torsion
_geom_torsion_site_symmetry_1
_geom_torsion_site_symmetry_2
_geom_torsion_site_symmetry_3
_geom_torsion_site_symmetry_4
_geom_torsion_publ_flag
Sn1A C1A C2A C3A 98.0(4) . . . . ?
Sn1A C1A C2A C7A -79.1(5) . . . . ?
C7A C2A C3A C4A 2.1(6) . . . . ?
C1A C2A C3A C4A -175.2(4) . . . . ?
C2A C3A C4A C5A -3.0(7) . . . . ?
C3A C4A C5A C6A 1.6(7) . . . . ?
C4A C5A C6A C7A 0.7(7) . . . . ?
C5A C6A C7A C2A -1.6(6) . . . . ?
C5A C6A C7A C8A 173.8(4) . . . . ?
C3A C2A C7A C6A 0.2(6) . . . . ?
C1A C2A C7A C6A 177.4(4) . . . . ?
C3A C2A C7A C8A -175.0(4) . . . . ?
C1A C2A C7A C8A 2.1(6) . . . . ?
C10A N1A C8A O1A 0.4(5) . . . . ?
C10A N1A C8A C7A 177.4(4) . . . . ?
C9A O1A C8A N1A 10.2(5) . . . . ?
C9A O1A C8A C7A -167.2(4) . . . . ?
C6A C7A C8A N1A -163.5(4) . . . . ?
C2A C7A C8A N1A 11.8(6) . . . . ?
C6A C7A C8A O1A 13.6(5) . . . . ?
C2A C7A C8A O1A -171.1(4) . . . . ?
C8A O1A C9A C10A -15.4(4) . . . . ?
C8A N1A C10A C11A 109.4(4) . . . . ?
C8A N1A C10A C12A -129.4(4) . . . . ?
C8A N1A C10A C9A -10.0(4) . . . . ?
O1A C9A C10A N1A 15.5(4) . . . . ?
O1A C9A C10A C11A -101.4(4) . . . . ?
O1A C9A C10A C12A 132.6(4) . . . . ?
C18A C13A C14A C15A 0.2(7) . . . . ?
Sn1A C13A C14A C15A -179.1(4) . . . . ?
C13A C14A C15A C16A -1.3(8) . . . . ?
C14A C15A C16A C17A 1.7(8) . . . . ?
C15A C16A C17A C18A -1.0(8) . . . . ?
C14A C13A C18A C17A 0.5(6) . . . . ?
Sn1A C13A C18A C17A 179.8(3) . . . . ?
C16A C17A C18A C13A -0.1(7) . . . . ?
C24A C19A C20A C21A -1.4(6) . . . . ?
Sn1A C19A C20A C21A 178.4(3) . . . . ?
C19A C20A C21A C22A 1.9(7) . . . . ?
C20A C21A C22A C23A -0.7(7) . . . . ?
C21A C22A C23A C24A -1.0(7) . . . . ?
C22A C23A C24A C19A 1.4(7) . . . . ?
C20A C19A C24A C23A -0.2(6) . . . . ?
Sn1A C19A C24A C23A 179.9(3) . . . . ?
C30A C25A C26A C27A 0.3(6) . . . . ?
Sn1A C25A C26A C27A 177.9(3) . . . . ?
C25A C26A C27A C28A 1.3(7) . . . . ?
C26A C27A C28A C29A -1.0(7) . . . . ?
C27A C28A C29A C30A -0.8(7) . . . . ?
C26A C25A C30A C29A -2.2(7) . . . . ?
Sn1A C25A C30A C29A -179.7(3) . . . . ?
C28A C29A C30A C25A 2.5(7) . . . . ?
Sn1B C1B C2B C3B -98.2(4) . . . . ?
Sn1B C1B C2B C7B 79.4(5) . . . . ?
C7B C2B C3B C4B 0.4(6) . . . . ?
C1B C2B C3B C4B 178.1(4) . . . . ?
C2B C3B C4B C5B 0.2(7) . . . . ?
C3B C4B C5B C6B -0.2(7) . . . . ?
C4B C5B C6B C7B -0.5(6) . . . . ?
C5B C6B C7B C2B 1.2(6) . . . . ?
C5B C6B C7B C8B -176.0(4) . . . . ?
C3B C2B C7B C6B -1.1(6) . . . . ?
C1B C2B C7B C6B -178.6(4) . . . . ?
C3B C2B C7B C8B 176.1(4) . . . . ?
C1B C2B C7B C8B -1.5(6) . . . . ?
C10B N1B C8B O1B -1.4(5) . . . . ?
C10B N1B C8B C7B -178.2(4) . . . . ?
C9B O1B C8B N1B -6.8(5) . . . . ?
C9B O1B C8B C7B 170.5(4) . . . . ?
C6B C7B C8B N1B 167.5(4) . . . . ?
C2B C7B C8B N1B -9.7(7) . . . . ?
C6B C7B C8B O1B -9.5(5) . . . . ?
C2B C7B C8B O1B 173.4(4) . . . . ?
C8B O1B C9B C10B 11.2(5) . . . . ?
C8B N1B C10B C12B 128.1(4) . . . . ?
C8B N1B C10B C11B -110.7(4) . . . . ?
C8B N1B C10B C9B 8.3(5) . . . . ?
O1B C9B C10B N1B -11.8(5) . . . . ?
O1B C9B C10B C12B -129.3(4) . . . . ?
O1B C9B C10B C11B 105.3(4) . . . . ?
C18B C13B C14B C15B 2.1(7) . . . . ?
Sn1B C13B C14B C15B -178.5(4) . . . . ?
C13B C14B C15B C16B -1.1(8) . . . . ?
C14B C15B C16B C17B -0.1(8) . . . . ?
C15B C16B C17B C18B 0.3(8) . . . . ?
C16B C17B C18B C13B 0.7(7) . . . . ?
C14B C13B C18B C17B -1.9(7) . . . . ?
Sn1B C13B C18B C17B 178.7(3) . . . . ?
C24B C19B C20B C21B 0.3(6) . . . . ?
Sn1B C19B C20B C21B -178.0(3) . . . . ?
C19B C20B C21B C22B -1.4(7) . . . . ?
C20B C21B C22B C23B 1.0(7) . . . . ?
C21B C22B C23B C24B 0.4(7) . . . . ?
C22B C23B C24B C19B -1.5(7) . . . . ?
C20B C19B C24B C23B 1.1(6) . . . . ?
Sn1B C19B C24B C23B 179.4(3) . . . . ?
C30B C25B C26B C27B 1.0(7) . . . . ?
Sn1B C25B C26B C27B -178.1(3) . . . . ?
C25B C26B C27B C28B -1.9(7) . . . . ?
C26B C27B C28B C29B 1.6(7) . . . . ?
C27B C28B C29B C30B -0.4(8) . . . . ?
C28B C29B C30B C25B -0.6(8) . . . . ?
C26B C25B C30B C29B 0.3(7) . . . . ?
Sn1B C25B C30B C29B 179.3(4) . . . . ?
